data_2213188
loop_
_publ_author_name
'Walji, Dhiran V. B.'
'Storey, John M. D.'
'Harrison, William T. A.'

_publ_section_title
;
 Benzyl <i>N</i>-(2-formylphenyl)carbamate
;
_journal_coeditor_code BV2052
_journal_issue 5
_journal_name_full 'Acta Crystallographica Section E'
_journal_page_first o2120
_journal_page_last o2121
_journal_paper_doi 10.1107/S1600536807015516
_journal_volume 63
_journal_year 2007
_chemical_formula_iupac 'C15 H13 N O3'
_chemical_formula_moiety 'C15 H13 N O3'
_chemical_formula_sum 'C15 H13 N O3'
_chemical_formula_weight 255.26
_chemical_name_systematic
;
Benzyl (2-formylphenyl)carbamate
;
_space_group_IT_number 14
_symmetry_cell_setting monoclinic
_symmetry_space_group_name_Hall '-P 2yn'
_symmetry_space_group_name_H-M 'P 1 21/n 1'
_atom_sites_solution_hydrogens 'difmap (N-H) and geom (C-H)'
_atom_sites_solution_primary direct
_audit_creation_method SHELXL-97
_cell_angle_alpha 90.00
_cell_angle_beta 108.3860(10)
_cell_angle_gamma 90.00
_cell_formula_units_Z 4
_cell_length_a 12.5862(8)
_cell_length_b 6.7950(4)
_cell_length_c 15.8427(10)
_cell_measurement_reflns_used 2405
_cell_measurement_temperature 293(2)
_cell_measurement_theta_max 24.98
_cell_measurement_theta_min 2.49
_cell_volume 1285.75(14)
_computing_cell_refinement 'SAINT (Bruker, 1999)'
_computing_data_collection 'SMART (Bruker, 1999)'
_computing_data_reduction SAINT
_computing_molecular_graphics 'ORTEP-3 (Farrugia, 1997)'
_computing_publication_material SHELXL97
_computing_structure_refinement 'SHELXL97 (Sheldrick, 1997)'
_computing_structure_solution 'SHELXS97 (Sheldrick, 1997)'
_diffrn_ambient_temperature 293(2)
_diffrn_measured_fraction_theta_full 0.998
_diffrn_measured_fraction_theta_max 0.998
_diffrn_measurement_device_type 'Bruker SMART1000 CCD'
_diffrn_measurement_method \w
_diffrn_radiation_monochromator graphite
_diffrn_radiation_source 'fine-focus sealed tube'
_diffrn_radiation_type MoK\a
_diffrn_radiation_wavelength 0.71073
_diffrn_reflns_av_R_equivalents 0.0218
_diffrn_reflns_av_sigmaI/netI 0.0215
_diffrn_reflns_limit_h_max 13
_diffrn_reflns_limit_h_min -14
_diffrn_reflns_limit_k_max 6
_diffrn_reflns_limit_k_min -8
_diffrn_reflns_limit_l_max 18
_diffrn_reflns_limit_l_min -18
_diffrn_reflns_number 7557
_diffrn_reflns_theta_full 25.03
_diffrn_reflns_theta_max 25.03
_diffrn_reflns_theta_min 1.81
_diffrn_standards_decay_% 0
_diffrn_standards_number 0
_exptl_absorpt_coefficient_mu 0.093
_exptl_absorpt_correction_T_max 0.929
_exptl_absorpt_correction_T_min 0.851
_exptl_absorpt_correction_type multi-scan
_exptl_absorpt_process_details '(SADABS; Bruker, 1999)'
_exptl_crystal_colour colourless
_exptl_crystal_density_diffrn 1.319
_exptl_crystal_density_method 'not measured'
_exptl_crystal_description block
_exptl_crystal_F_000 536
_exptl_crystal_size_max 0.45
_exptl_crystal_size_mid 0.27
_exptl_crystal_size_min 0.12
_refine_diff_density_max 0.306
_refine_diff_density_min -0.233
_refine_ls_extinction_method none
_refine_ls_goodness_of_fit_ref 1.040
_refine_ls_hydrogen_treatment constr
_refine_ls_matrix_type full
_refine_ls_number_parameters 172
_refine_ls_number_reflns 2260
_refine_ls_number_restraints 4
_refine_ls_restrained_S_all 1.043
_refine_ls_R_factor_all 0.0805
_refine_ls_R_factor_gt 0.0551
_refine_ls_shift/su_max 0.000
_refine_ls_shift/su_mean 0.000
_refine_ls_structure_factor_coef Fsqd
_refine_ls_weighting_details 'calc w=1/[\s^2^(Fo^2^)+(0.0818P)^2^+0.3927P] where P=(Fo^2^+2Fc^2^)/3'
_refine_ls_weighting_scheme calc
_refine_ls_wR_factor_gt 0.1477
_refine_ls_wR_factor_ref 0.1664
_reflns_number_gt 1533
_reflns_number_total 2260
_reflns_threshold_expression I>2\s(I)
_cod_data_source_file bv2052.cif
_cod_data_source_block I
_cod_original_sg_symbol_H-M 'P 21/n'
_cod_database_code 2213188
_cod_database_fobs_code 2213188

loop_
_symmetry_equiv_pos_as_xyz
'x, y, z'
'-x+1/2, y+1/2, -z+1/2'
'-x, -y, -z'
'x-1/2, -y-1/2, z-1/2'

loop_
_atom_site_type_symbol
_atom_site_label
_atom_site_fract_x
_atom_site_fract_y
_atom_site_fract_z
_atom_site_U_iso_or_equiv
_atom_site_adp_type
_atom_site_calc_flag
_atom_site_refinement_flags
_atom_site_occupancy
O O1 0.01011(15) 0.1566(3) 0.18715(13) 0.0789(6) Uani d . 1
O O2 0.36172(18) 0.1766(3) 0.44305(13) 0.0836(6) Uani d U 1
O O3 0.18327(17) 0.1741(3) 0.44657(11) 0.0718(6) Uani d . 1
N N1 0.21209(16) 0.1554(3) 0.31692(12) 0.0546(5) Uani d . 1
H H1 0.1403 0.1455 0.3003 0.065 Uiso calc R 1
C C1 0.0650(2) 0.1602(4) 0.13663(18) 0.0659(7) Uani d . 1
H H1A 0.0252 0.1652 0.0762 0.079 Uiso calc R 1
C C2 0.18667(19) 0.1576(3) 0.16030(15) 0.0506(6) Uani d . 1
C C3 0.2312(2) 0.1585(4) 0.09015(17) 0.0620(7) Uani d . 1
H H3 0.1831 0.1597 0.0320 0.074 Uiso calc R 1
C C4 0.3443(3) 0.1578(4) 0.1052(2) 0.0739(8) Uani d . 1
H H4 0.3734 0.1595 0.0581 0.089 Uiso calc R 1
C C5 0.4140(2) 0.1544(4) 0.1917(2) 0.0747(8) Uani d . 1
H H5 0.4910 0.1526 0.2026 0.090 Uiso calc R 1
C C6 0.3732(2) 0.1536(4) 0.26283(19) 0.0630(7) Uani d . 1
H H6 0.4226 0.1519 0.3206 0.076 Uiso calc R 1
C C7 0.25942(19) 0.1555(3) 0.24846(15) 0.0482(5) Uani d . 1
C C8 0.2629(2) 0.1686(4) 0.40644(17) 0.0596(6) Uani d U 1
C C9 0.2193(3) 0.2026(5) 0.54259(18) 0.0827(9) Uani d U 1
H H9A 0.1706 0.2973 0.5578 0.099 Uiso calc R 1
H H9B 0.2949 0.2547 0.5623 0.099 Uiso calc R 1
C C10 0.2159(2) 0.0120(4) 0.58884(15) 0.0581(6) Uani d U 1
C C11 0.3055(2) -0.1112(4) 0.61580(17) 0.0653(7) Uani d . 1
H H11 0.3720 -0.0747 0.6063 0.078 Uiso calc R 1
C C12 0.3009(3) -0.2840(5) 0.65575(19) 0.0774(8) Uani d . 1
H H12 0.3633 -0.3657 0.6723 0.093 Uiso calc R 1
C C13 0.2065(3) -0.3400(5) 0.67204(19) 0.0818(9) Uani d . 1
H H13 0.2046 -0.4597 0.7000 0.098 Uiso calc R 1
C C14 0.1145(3) -0.2236(6) 0.6482(2) 0.0882(9) Uani d U 1
H H14 0.0498 -0.2622 0.6602 0.106 Uiso calc R 1
C C15 0.1176(2) -0.0447(5) 0.60519(19) 0.0757(7) Uani d U 1
H H15 0.0547 0.0357 0.5877 0.091 Uiso calc R 1

loop_
_atom_site_aniso_label
_atom_site_aniso_U_11
_atom_site_aniso_U_22
_atom_site_aniso_U_33
_atom_site_aniso_U_12
_atom_site_aniso_U_13
_atom_site_aniso_U_23
O1 0.0590(11) 0.1049(16) 0.0685(13) -0.0049(10) 0.0138(10) 0.0041(11)
O2 0.0808(13) 0.0918(15) 0.0593(12) 0.0019(11) -0.0048(10) -0.0026(10)
O3 0.0920(13) 0.0744(13) 0.0472(10) -0.0028(10) 0.0197(10) 0.0036(8)
N1 0.0568(11) 0.0544(12) 0.0443(11) -0.0001(9) 0.0042(9) 0.0027(9)
C1 0.0629(15) 0.0735(18) 0.0506(15) -0.0033(13) 0.0025(12) 0.0027(13)
C2 0.0578(13) 0.0406(12) 0.0493(13) -0.0011(10) 0.0110(11) 0.0037(10)
C3 0.0815(18) 0.0527(15) 0.0510(14) -0.0036(13) 0.0199(13) 0.0012(11)
C4 0.089(2) 0.0632(17) 0.083(2) -0.0046(15) 0.0472(18) -0.0051(15)
C5 0.0592(16) 0.0676(19) 0.097(2) -0.0022(13) 0.0249(16) -0.0095(16)
C6 0.0578(15) 0.0574(16) 0.0659(17) 0.0014(12) 0.0084(12) -0.0050(12)
C7 0.0544(13) 0.0332(11) 0.0515(13) -0.0012(9) 0.0088(10) 0.0022(9)
C8 0.0712(16) 0.0438(14) 0.0502(14) 0.0012(12) -0.0006(13) -0.0006(11)
C9 0.123(2) 0.0719(19) 0.0488(16) 0.0022(18) 0.0209(16) -0.0058(13)
C10 0.0749(14) 0.0615(15) 0.0340(12) 0.0018(12) 0.0117(11) -0.0052(10)
C11 0.0573(15) 0.082(2) 0.0533(15) 0.0016(13) 0.0127(12) -0.0081(14)
C12 0.085(2) 0.080(2) 0.0570(17) 0.0165(17) 0.0080(15) -0.0014(15)
C13 0.113(3) 0.078(2) 0.0542(17) -0.0018(19) 0.0257(17) 0.0079(14)
C14 0.083(2) 0.117(2) 0.077(2) -0.019(2) 0.0438(18) -0.0030(17)
C15 0.0635(14) 0.101(2) 0.0611(17) 0.0193(15) 0.0169(13) -0.0038(14)

loop_
_atom_type_symbol
_atom_type_description
_atom_type_scat_dispersion_real
_atom_type_scat_dispersion_imag
_atom_type_scat_source
C C 0.0033 0.0016 'International Tables Vol C Tables 4.2.6.8 and 6.1.1.4'
H H 0.0000 0.0000 'International Tables Vol C Tables 4.2.6.8 and 6.1.1.4'
N N 0.0061 0.0033 'International Tables Vol C Tables 4.2.6.8 and 6.1.1.4'
O O 0.0106 0.0060 'International Tables Vol C Tables 4.2.6.8 and 6.1.1.4'

loop_
_geom_angle_atom_site_label_1
_geom_angle_atom_site_label_2
_geom_angle_atom_site_label_3
_geom_angle
C8 O3 C9 117.7(2)
C8 N1 C7 129.4(2)
C8 N1 H1 115.3
C7 N1 H1 115.3
O1 C1 C2 127.0(2)
O1 C1 H1A 116.5
C2 C1 H1A 116.5
C3 C2 C7 119.5(2)
C3 C2 C1 116.7(2)
C7 C2 C1 123.9(2)
C4 C3 C2 121.3(3)
C4 C3 H3 119.4
C2 C3 H3 119.4
C3 C4 C5 118.4(3)
C3 C4 H4 120.8
C5 C4 H4 120.8
C4 C5 C6 122.0(3)
C4 C5 H5 119.0
C6 C5 H5 119.0
C5 C6 C7 120.1(3)
C5 C6 H6 120.0
C7 C6 H6 120.0
C6 C7 N1 123.3(2)
C6 C7 C2 118.7(2)
N1 C7 C2 117.9(2)
O2 C8 O3 125.8(2)
O2 C8 N1 125.6(3)
O3 C8 N1 108.6(2)
O3 C9 C10 110.4(2)
O3 C9 H9A 109.6
C10 C9 H9A 109.6
O3 C9 H9B 109.6
C10 C9 H9B 109.6
H9A C9 H9B 108.1
C11 C10 C15 117.9(3)
C11 C10 C9 122.6(3)
C15 C10 C9 119.6(3)
C12 C11 C10 122.0(3)
C12 C11 H11 119.0
C10 C11 H11 119.0
C11 C12 C13 120.6(3)
C11 C12 H12 119.7
C13 C12 H12 119.7
C12 C13 C14 120.7(3)
C12 C13 H13 119.7
C14 C13 H13 119.7
C13 C14 C15 119.3(3)
C13 C14 H14 120.3
C15 C14 H14 120.3
C10 C15 C14 119.5(3)
C10 C15 H15 120.2
C14 C15 H15 120.2

loop_
_geom_bond_atom_site_label_1
_geom_bond_atom_site_label_2
_geom_bond_distance
O1 C1 1.211(3)
O2 C8 1.197(3)
O3 C8 1.346(3)
O3 C9 1.457(3)
N1 C8 1.362(3)
N1 C7 1.392(3)
N1 H1 0.8600
C1 C2 1.457(3)
C1 H1A 0.9300
C2 C3 1.394(3)
C2 C7 1.408(3)
C3 C4 1.367(4)
C3 H3 0.9300
C4 C5 1.375(4)
C4 H4 0.9300
C5 C6 1.377(4)
C5 H5 0.9300
C6 C7 1.378(3)
C6 H6 0.9300
C9 C10 1.495(4)
C9 H9A 0.9700
C9 H9B 0.9700
C10 C11 1.361(4)
C10 C15 1.396(4)
C11 C12 1.344(4)
C11 H11 0.9300
C12 C13 1.347(4)
C12 H12 0.9300
C13 C14 1.354(5)
C13 H13 0.9300
C14 C15 1.400(5)
C14 H14 0.9300
C15 H15 0.9300

loop_
_geom_hbond_atom_site_label_D
_geom_hbond_atom_site_label_H
_geom_hbond_atom_site_label_A
_geom_hbond_site_symmetry_A
_geom_hbond_distance_DH
_geom_hbond_distance_HA
_geom_hbond_distance_DA
_geom_hbond_angle_DHA
_geom_hbond_publ_flag
N1 H1 O1 . 0.86 2.01 2.719(3) 139 yes
C6 H6 O2 . 0.93 2.31 2.909(4) 122 yes
C13 H13 \p 2_546 0.93 2.91 3.696(3) 143 yes

loop_
_cod_related_entry_id
_cod_related_entry_database
_cod_related_entry_code
1 ChemSpider 21124788
